data_7127521
loop_
_publ_author_name
'Theulier, Cyril A.'
'Garc\'ia-Rodeja, Yago'
'Saffon-Merceron, Nathalie'
'Miqueu, Karinne'
'Bouhadir, Ghenwa'
'Bourissou, Didier'

_publ_section_title
;
 1,1-Phosphaboration of C[triple bond, length as m-dash]C and C[double
 bond, length as m-dash]C bonds at gold.
;
_journal_issue 3
_journal_name_full 'Chemical communications (Cambridge, England)'
_journal_page_first 347
_journal_page_last 350
_journal_paper_doi 10.1039/d0cc06978g
_journal_volume 57
_journal_year 2021
_chemical_formula_sum 'C45 H38 Au B F12 N P'
_chemical_formula_weight 1059.51
_space_group_crystal_system monoclinic
_space_group_IT_number 14
_space_group_name_Hall '-P 2yn'
_space_group_name_H-M_alt 'P 1 21/n 1'
_atom_sites_solution_hydrogens geom
_atom_sites_solution_primary 'dual space'
_atom_sites_solution_secondary difmap
_audit_creation_method SHELXL-2018/3
_audit_update_record
;
2020-10-06 deposited with the CCDC.	2020-12-02 downloaded from the CCDC.
;
_cell_angle_alpha 90
_cell_angle_beta 92.8652(18)
_cell_angle_gamma 90
_cell_formula_units_Z 4
_cell_length_a 10.0600(5)
_cell_length_b 12.6560(7)
_cell_length_c 34.5461(19)
_cell_measurement_reflns_used 9787
_cell_measurement_temperature 193(2)
_cell_measurement_theta_max 27.59
_cell_measurement_theta_min 2.63
_cell_volume 4392.9(4)
_computing_cell_refinement 'Bruker SAINT'
_computing_data_collection 'Bruker APEX3'
_computing_data_reduction 'Bruker SAINT'
_computing_molecular_graphics 'Bruker SHELXTL'
_computing_publication_material 'Bruker SHELXTL'
_computing_structure_refinement 'SHELXL-2018/3 (Sheldrick, 2018)'
_computing_structure_solution 'SHELXT (Sheldrick 2015)'
_diffrn_ambient_temperature 193(2)
_diffrn_measured_fraction_theta_full 0.998
_diffrn_measured_fraction_theta_max 0.998
_diffrn_measurement_device_type 'Bruker D8-Venture Photon III detector'
_diffrn_measurement_method 'phi and omega scans'
_diffrn_radiation_type MoK\a
_diffrn_radiation_wavelength 0.71073
_diffrn_reflns_av_R_equivalents 0.0650
_diffrn_reflns_av_unetI/netI 0.0251
_diffrn_reflns_Laue_measured_fraction_full 0.998
_diffrn_reflns_Laue_measured_fraction_max 0.998
_diffrn_reflns_limit_h_max 13
_diffrn_reflns_limit_h_min -13
_diffrn_reflns_limit_k_max 16
_diffrn_reflns_limit_k_min -16
_diffrn_reflns_limit_l_max 46
_diffrn_reflns_limit_l_min -46
_diffrn_reflns_number 191226
_diffrn_reflns_point_group_measured_fraction_full 0.998
_diffrn_reflns_point_group_measured_fraction_max 0.998
_diffrn_reflns_theta_full 25.242
_diffrn_reflns_theta_max 28.322
_diffrn_reflns_theta_min 2.588
_diffrn_source 'fine-focus sealed tube'
_exptl_absorpt_coefficient_mu 3.469
_exptl_absorpt_correction_T_max 0.7457
_exptl_absorpt_correction_T_min 0.6766
_exptl_absorpt_correction_type multi-scan
_exptl_absorpt_process_details 'SADABS (Bruker-AXS)'
_exptl_crystal_colour colourless
_exptl_crystal_density_diffrn 1.602
_exptl_crystal_description stick
_exptl_crystal_F_000 2088
_exptl_crystal_size_max 0.120
_exptl_crystal_size_mid 0.100
_exptl_crystal_size_min 0.060
_refine_diff_density_max 1.308
_refine_diff_density_min -0.918
_refine_diff_density_rms 0.084
_refine_ls_extinction_method none
_refine_ls_goodness_of_fit_ref 1.094
_refine_ls_hydrogen_treatment constr
_refine_ls_matrix_type full
_refine_ls_number_parameters 649
_refine_ls_number_reflns 10938
_refine_ls_number_restraints 336
_refine_ls_restrained_S_all 1.123
_refine_ls_R_factor_all 0.0443
_refine_ls_R_factor_gt 0.0305
_refine_ls_shift/su_max 0.005
_refine_ls_shift/su_mean 0.000
_refine_ls_structure_factor_coef Fsqd
_refine_ls_weighting_details 'w=1/[\s^2^(Fo^2^)+(0.0286P)^2^+4.2828P] where P=(Fo^2^+2Fc^2^)/3'
_refine_ls_weighting_scheme calc
_refine_ls_wR_factor_gt 0.0654
_refine_ls_wR_factor_ref 0.0701
_reflns_Friedel_coverage 0.000
_reflns_number_gt 8898
_reflns_number_total 10938
_reflns_threshold_expression 'I > 2\s(I)'
_cod_data_source_file d0cc06978g3.cif
_cod_data_source_block 3
_cod_depositor_comments 'Adding full bibliography for 7127521--7127526.cif.'
_cod_original_sg_symbol_H-M 'P 21/n'
_cod_database_code 7127521
_shelx_shelxl_version_number 2018/3
_shelx_space_group_comment
; 
The symmetry employed for this shelxl refinement is uniquely defined 
by the following loop, which should always be used as a source of 
symmetry information in preference to the above space-group names. 
They are only intended as comments. 
;
_shelx_estimated_absorpt_t_min 0.681
_shelx_estimated_absorpt_t_max 0.819
_exptl_absorpt_special_details
;
SADABS-2016/2 Krause, L., Herbst-Irmer, R., Sheldrick G.M. & Stalke D.,
 J. Appl. Cryst. 48 (2015) 3-10
;

loop_
_space_group_symop_operation_xyz
'x, y, z'
'-x+1/2, y+1/2, -z+1/2'
'-x, -y, -z'
'x-1/2, -y-1/2, z-1/2'

loop_
_atom_site_label
_atom_site_type_symbol
_atom_site_fract_x
_atom_site_fract_y
_atom_site_fract_z
_atom_site_U_iso_or_equiv
_atom_site_adp_type
_atom_site_occupancy
_atom_site_site_symmetry_order
_atom_site_calc_flag
_atom_site_refinement_flags_posn
_atom_site_refinement_flags_adp
_atom_site_refinement_flags_occupancy
_atom_site_disorder_assembly
_atom_site_disorder_group
Au1 Au 0.46746(2) 0.73183(2) 0.35395(2) 0.03462(4) Uani 1 1 d . . . . .
P1 P 0.80264(8) 0.51073(6) 0.40861(2) 0.03472(17) Uani 1 1 d . . . . .
N1 N 0.3098(3) 0.9138(2) 0.31063(8) 0.0446(7) Uani 1 1 d . . . . .
B1 B 0.7741(3) 0.7304(3) 0.40763(9) 0.0299(6) Uani 1 1 d . . . . .
C1 C 0.5700(3) 0.6083(2) 0.37909(9) 0.0323(6) Uani 1 1 d . . . . .
C2 C 0.6916(3) 0.6206(2) 0.39731(8) 0.0293(6) Uani 1 1 d . . . . .
C3 C 0.5009(3) 0.5041(3) 0.37377(10) 0.0385(7) Uani 1 1 d . . . . .
C4 C 0.4664(3) 0.4446(3) 0.40573(12) 0.0488(9) Uani 1 1 d . . . . .
H4 H 0.491413 0.468125 0.431175 0.059 Uiso 1 1 calc R U . . .
C5 C 0.3950(4) 0.3501(3) 0.40042(17) 0.0709(14) Uani 1 1 d . . . . .
H5 H 0.371356 0.310111 0.422305 0.085 Uiso 1 1 calc R U . . .
C6 C 0.3588(5) 0.3148(4) 0.3635(2) 0.0814(16) Uani 1 1 d . . . . .
H6 H 0.309836 0.251022 0.359929 0.098 Uiso 1 1 calc R U . . .
C7 C 0.3938(5) 0.3721(4) 0.33236(17) 0.0753(14) Uani 1 1 d . . . . .
H7 H 0.371820 0.346473 0.306998 0.090 Uiso 1 1 calc R U . . .
C8 C 0.4609(4) 0.4670(3) 0.33681(13) 0.0552(10) Uani 1 1 d . . . . .
H8 H 0.479997 0.507377 0.314588 0.066 Uiso 1 1 calc R U . . .
C9 C 0.9551(3) 0.5851(3) 0.41186(9) 0.0360(7) Uani 1 1 d . . . . .
C10 C 0.9289(3) 0.6940(3) 0.41040(8) 0.0341(6) Uani 1 1 d . . . . .
C11 C 1.0390(3) 0.7616(3) 0.41073(10) 0.0428(8) Uani 1 1 d . . . . .
H11 H 1.025208 0.835806 0.410221 0.051 Uiso 1 1 calc R U . . .
C12 C 1.1678(3) 0.7224(3) 0.41180(11) 0.0516(9) Uani 1 1 d . . . . .
H12 H 1.240903 0.769854 0.411615 0.062 Uiso 1 1 calc R U . . .
C13 C 1.1906(4) 0.6147(4) 0.41312(11) 0.0554(10) Uani 1 1 d . . . . .
H13 H 1.279271 0.588618 0.414062 0.067 Uiso 1 1 calc R U . . .
C14 C 1.0855(3) 0.5450(3) 0.41307(11) 0.0481(9) Uani 1 1 d . . . . .
H14 H 1.100873 0.470925 0.413838 0.058 Uiso 1 1 calc R U . . .
C15 C 0.8054(4) 0.4154(3) 0.36843(12) 0.0552(10) Uani 1 1 d . . . . .
H15 H 0.713368 0.385946 0.364717 0.066 Uiso 1 1 calc R U . . .
C16 C 0.8346(5) 0.4752(4) 0.33138(13) 0.0771(14) Uani 1 1 d . . . . .
H16A H 0.922728 0.508062 0.334347 0.116 Uiso 1 1 calc R U . . .
H16B H 0.767051 0.530122 0.326547 0.116 Uiso 1 1 calc R U . . .
H16C H 0.832672 0.425919 0.309491 0.116 Uiso 1 1 calc R U . . .
C17 C 0.8997(5) 0.3214(4) 0.37521(19) 0.096(2) Uani 1 1 d . . . . .
H17A H 0.893443 0.274539 0.352607 0.144 Uiso 1 1 calc R U . . .
H17B H 0.874723 0.282364 0.398248 0.144 Uiso 1 1 calc R U . . .
H17C H 0.991255 0.347148 0.379112 0.144 Uiso 1 1 calc R U . . .
C18 C 0.7761(3) 0.4421(3) 0.45454(10) 0.0417(8) Uani 1 1 d . . . . .
H18 H 0.706333 0.386920 0.449311 0.050 Uiso 1 1 calc R U . . .
C19 C 0.9017(4) 0.3863(3) 0.47178(13) 0.0605(11) Uani 1 1 d . . . . .
H19A H 0.973385 0.438111 0.475980 0.091 Uiso 1 1 calc R U . . .
H19B H 0.929685 0.331709 0.453781 0.091 Uiso 1 1 calc R U . . .
H19C H 0.882010 0.353547 0.496558 0.091 Uiso 1 1 calc R U . . .
C20 C 0.7236(4) 0.5193(3) 0.48417(10) 0.0517(9) Uani 1 1 d . . . . .
H20A H 0.706760 0.481414 0.508163 0.078 Uiso 1 1 calc R U . . .
H20B H 0.640629 0.551246 0.473711 0.078 Uiso 1 1 calc R U . . .
H20C H 0.789805 0.574875 0.489617 0.078 Uiso 1 1 calc R U . . .
C21 C 0.7311(3) 0.7796(2) 0.44927(8) 0.0318(6) Uani 1 1 d . . . . .
C22 C 0.8252(3) 0.8157(3) 0.47760(9) 0.0381(7) Uani 1 1 d . . . . .
H22 H 0.917059 0.811736 0.472632 0.046 Uiso 1 1 calc R U . . .
C23 C 0.7880(4) 0.8571(3) 0.51257(9) 0.0430(8) Uani 1 1 d . . . . .
C24 C 0.6556(4) 0.8637(3) 0.52095(10) 0.0475(9) Uani 1 1 d . . . . .
H24 H 0.630216 0.891793 0.545003 0.057 Uiso 1 1 calc R U . . .
C25 C 0.5601(4) 0.8286(3) 0.49351(10) 0.0427(8) Uani 1 1 d . . . . .
C26 C 0.5985(3) 0.7878(2) 0.45845(9) 0.0360(7) Uani 1 1 d . . . . .
H26 H 0.531527 0.764526 0.440031 0.043 Uiso 1 1 calc R U . . .
C27 C 0.8922(5) 0.8940(3) 0.54243(11) 0.0576(11) Uani 1 1 d . . . . .
F1 F 0.8757(4) 0.9912(2) 0.55331(9) 0.1032(12) Uani 1 1 d . . . . .
F2 F 0.8933(3) 0.8338(2) 0.57401(8) 0.0889(9) Uani 1 1 d . . . . .
F3 F 1.0168(3) 0.8858(3) 0.53106(9) 0.0995(11) Uani 1 1 d . . . . .
C28 C 0.4162(5) 0.8321(4) 0.50129(13) 0.0637(11) Uani 1 1 d D U . . .
F4 F 0.3912(7) 0.9026(8) 0.5302(2) 0.089(2) Uani 0.612(16) 1 d D U P A 1
F5 F 0.3618(12) 0.7423(7) 0.5076(4) 0.105(3) Uani 0.612(16) 1 d D U P A 1
F6 F 0.3466(13) 0.8758(9) 0.4710(2) 0.076(2) Uani 0.612(16) 1 d D U P A 1
F4' F 0.3930(11) 0.8345(17) 0.5392(2) 0.098(4) Uani 0.388(16) 1 d D U P A 2
F5' F 0.3593(16) 0.7355(9) 0.4921(4) 0.069(3) Uani 0.388(16) 1 d D U P A 2
F6' F 0.341(2) 0.8953(12) 0.4803(5) 0.079(3) Uani 0.388(16) 1 d D U P A 2
C29 C 0.7536(3) 0.8170(3) 0.37280(9) 0.0348(7) Uani 1 1 d . . . . .
C30 C 0.6966(4) 0.9161(3) 0.37602(10) 0.0429(8) Uani 1 1 d . . . . .
H30 H 0.666034 0.937668 0.400373 0.052 Uiso 1 1 calc R U . . .
C31 C 0.6826(4) 0.9857(3) 0.34449(12) 0.0532(9) Uani 1 1 d . . . . .
C32 C 0.7279(4) 0.9575(4) 0.30897(11) 0.0618(11) Uani 1 1 d . . . . .
H32 H 0.719173 1.004455 0.287543 0.074 Uiso 1 1 calc R U . . .
C33 C 0.7861(4) 0.8599(4) 0.30517(11) 0.0590(10) Uani 1 1 d D U . . .
C36 C 0.8248(16) 0.8170(15) 0.2663(4) 0.085(2) Uani 0.452(14) 1 d D U P B 1
F10 F 0.9007(17) 0.7312(12) 0.2675(2) 0.116(4) Uani 0.452(14) 1 d D U P B 1
F11 F 0.8875(16) 0.8890(14) 0.2459(5) 0.107(3) Uani 0.452(14) 1 d D U P B 1
F12 F 0.7175(12) 0.7902(9) 0.2432(3) 0.086(3) Uani 0.452(14) 1 d D U P B 1
C36' C 0.8456(16) 0.8321(11) 0.2673(3) 0.088(2) Uani 0.548(14) 1 d D U P B 2
F10' F 0.7715(14) 0.7619(11) 0.2483(4) 0.122(3) Uani 0.548(14) 1 d D U P B 2
F11' F 0.9676(10) 0.7941(11) 0.2719(2) 0.110(3) Uani 0.548(14) 1 d D U P B 2
F12' F 0.8523(15) 0.9189(11) 0.2447(4) 0.113(3) Uani 0.548(14) 1 d D U P B 2
C34 C 0.7986(4) 0.7909(3) 0.33636(10) 0.0471(9) Uani 1 1 d . . . . .
H34 H 0.838960 0.723925 0.332859 0.057 Uiso 1 1 calc R U . . .
C35 C 0.6152(6) 1.0886(4) 0.34936(15) 0.0783(13) Uani 1 1 d D U . . .
F7 F 0.6376(13) 1.1309(9) 0.3837(2) 0.098(3) Uani 0.511(10) 1 d D U P C 1
F8 F 0.6690(11) 1.1634(5) 0.3255(2) 0.098(3) Uani 0.511(10) 1 d D U P C 1
F9 F 0.4926(8) 1.0856(6) 0.3399(5) 0.123(3) Uani 0.511(10) 1 d D U P C 1
F7' F 0.5674(15) 1.1343(9) 0.3181(3) 0.128(3) Uani 0.489(10) 1 d D U P C 2
F8' F 0.6773(14) 1.1528(10) 0.3734(4) 0.120(4) Uani 0.489(10) 1 d D U P C 2
F9' F 0.4966(8) 1.0771(6) 0.3688(3) 0.093(2) Uani 0.489(10) 1 d D U P C 2
C37 C 0.3663(3) 0.8478(3) 0.32702(10) 0.0416(7) Uani 1 1 d . . . . .
C38 C 0.2384(3) 0.9970(3) 0.29225(9) 0.0423(8) Uani 1 1 d . . . . .
C39 C 0.2807(4) 1.0346(4) 0.25699(11) 0.0589(11) Uani 1 1 d . . . . .
C40 C 0.2075(5) 1.1157(4) 0.23971(13) 0.0711(13) Uani 1 1 d . . . . .
H40 H 0.233780 1.144264 0.215842 0.085 Uiso 1 1 calc R U . . .
C41 C 0.0980(5) 1.1555(4) 0.25637(14) 0.0713(13) Uani 1 1 d . . . . .
H41 H 0.048624 1.210526 0.243678 0.086 Uiso 1 1 calc R U . . .
C42 C 0.0581(4) 1.1176(3) 0.29109(12) 0.0627(11) Uani 1 1 d . . . . .
H42 H -0.018019 1.147083 0.302226 0.075 Uiso 1 1 calc R U . . .
C43 C 0.1282(4) 1.0357(3) 0.31035(10) 0.0486(9) Uani 1 1 d . . . . .
C44 C 0.3991(5) 0.9889(5) 0.23835(15) 0.095(2) Uani 1 1 d . . . . .
H44A H 0.411146 1.024444 0.213568 0.142 Uiso 1 1 calc R U . . .
H44B H 0.384964 0.913171 0.233832 0.142 Uiso 1 1 calc R U . . .
H44C H 0.478763 0.999114 0.255456 0.142 Uiso 1 1 calc R U . . .
C45 C 0.0863(5) 0.9907(4) 0.34798(12) 0.0710(13) Uani 1 1 d . . . . .
H45A H 0.066130 0.915380 0.344650 0.107 Uiso 1 1 calc R U . . .
H45B H 0.006800 1.027847 0.356057 0.107 Uiso 1 1 calc R U . . .
H45C H 0.158466 0.999406 0.367838 0.107 Uiso 1 1 calc R U . . .

loop_
_atom_site_aniso_label
_atom_site_aniso_U_11
_atom_site_aniso_U_22
_atom_site_aniso_U_33
_atom_site_aniso_U_23
_atom_site_aniso_U_13
_atom_site_aniso_U_12
Au1 0.03372(6) 0.03696(7) 0.03246(6) 0.00236(5) -0.00568(4) 0.00408(5)
P1 0.0319(4) 0.0330(4) 0.0392(4) -0.0004(3) 0.0012(3) 0.0076(3)
N1 0.0462(16) 0.0466(17) 0.0403(16) 0.0056(13) -0.0062(13) 0.0052(13)
B1 0.0315(15) 0.0338(16) 0.0242(14) 0.0027(13) -0.0007(12) 0.0015(14)
C1 0.0332(15) 0.0342(16) 0.0295(15) 0.0018(12) 0.0018(12) 0.0049(12)
C2 0.0321(14) 0.0324(15) 0.0235(13) 0.0005(11) 0.0019(11) 0.0057(12)
C3 0.0319(15) 0.0341(17) 0.0489(19) -0.0034(14) -0.0029(14) 0.0043(13)
C4 0.0413(19) 0.040(2) 0.065(2) 0.0115(17) -0.0026(17) 0.0053(15)
C5 0.049(2) 0.043(2) 0.121(4) 0.025(3) 0.001(2) -0.0001(18)
C6 0.061(3) 0.041(2) 0.141(5) -0.008(3) -0.014(3) -0.008(2)
C7 0.066(3) 0.063(3) 0.095(4) -0.032(3) -0.015(3) -0.005(2)
C8 0.053(2) 0.052(2) 0.059(2) -0.0122(19) -0.0036(18) -0.0012(18)
C9 0.0298(15) 0.0472(19) 0.0313(15) 0.0025(13) 0.0029(12) 0.0059(13)
C10 0.0341(15) 0.0439(17) 0.0242(14) 0.0023(12) 0.0014(11) 0.0014(13)
C11 0.0389(17) 0.052(2) 0.0373(17) 0.0083(15) 0.0002(13) -0.0024(15)
C12 0.0337(17) 0.074(3) 0.047(2) 0.0144(19) 0.0022(14) -0.0095(17)
C13 0.0305(17) 0.082(3) 0.055(2) 0.012(2) 0.0075(16) 0.0094(18)
C14 0.0366(18) 0.056(2) 0.052(2) 0.0057(17) 0.0051(15) 0.0127(16)
C15 0.048(2) 0.052(2) 0.066(3) -0.0249(19) 0.0027(18) 0.0102(17)
C16 0.084(3) 0.098(4) 0.050(3) -0.032(2) 0.016(2) -0.003(3)
C17 0.076(3) 0.072(3) 0.138(5) -0.054(3) -0.022(3) 0.035(3)
C18 0.0371(17) 0.0380(18) 0.050(2) 0.0124(15) 0.0006(14) 0.0068(14)
C19 0.053(2) 0.058(3) 0.069(3) 0.025(2) -0.005(2) 0.0166(19)
C20 0.062(2) 0.052(2) 0.042(2) 0.0159(16) 0.0036(17) 0.0109(18)
C21 0.0436(16) 0.0247(15) 0.0269(14) 0.0049(11) -0.0005(12) 0.0028(12)
C22 0.0478(18) 0.0315(16) 0.0343(16) 0.0020(13) -0.0043(13) 0.0029(14)
C23 0.066(2) 0.0287(17) 0.0333(17) -0.0006(13) -0.0067(15) 0.0038(15)
C24 0.080(3) 0.0329(18) 0.0298(16) -0.0009(13) 0.0065(16) 0.0070(17)
C25 0.059(2) 0.0333(18) 0.0368(17) 0.0018(13) 0.0108(15) 0.0055(15)
C26 0.0441(17) 0.0301(18) 0.0338(16) 0.0020(12) 0.0010(13) 0.0025(13)
C27 0.081(3) 0.051(2) 0.039(2) -0.0107(17) -0.0178(19) 0.011(2)
F1 0.139(3) 0.0536(16) 0.109(2) -0.0329(15) -0.073(2) 0.0227(16)
F2 0.120(2) 0.088(2) 0.0548(15) 0.0109(14) -0.0355(15) 0.0053(18)
F3 0.0729(19) 0.143(3) 0.079(2) -0.0380(19) -0.0248(15) -0.0115(19)
C28 0.069(3) 0.064(3) 0.061(2) -0.005(2) 0.025(2) 0.008(2)
F4 0.084(3) 0.105(5) 0.080(4) -0.027(4) 0.041(3) 0.017(4)
F5 0.092(4) 0.081(4) 0.148(8) 0.035(4) 0.066(6) -0.007(3)
F6 0.057(3) 0.085(5) 0.088(4) -0.024(3) 0.011(3) 0.026(3)
F4' 0.086(5) 0.152(10) 0.059(4) -0.023(5) 0.040(4) 0.000(6)
F5' 0.064(4) 0.078(4) 0.067(5) 0.001(4) 0.033(5) -0.012(4)
F6' 0.070(5) 0.051(5) 0.119(8) 0.000(6) 0.028(6) 0.023(4)
C29 0.0330(15) 0.0398(17) 0.0309(15) 0.0062(13) -0.0043(12) -0.0012(13)
C30 0.051(2) 0.0392(19) 0.0381(18) 0.0072(14) -0.0016(15) -0.0017(15)
C31 0.058(2) 0.044(2) 0.057(2) 0.0181(17) -0.0076(18) -0.0012(17)
C32 0.065(3) 0.076(3) 0.044(2) 0.030(2) -0.0072(18) -0.003(2)
C33 0.058(2) 0.087(3) 0.0321(17) 0.0188(17) 0.0013(15) 0.004(2)
C36 0.095(5) 0.119(5) 0.041(4) 0.019(4) 0.008(4) 0.013(4)
F10 0.151(8) 0.157(7) 0.042(4) 0.013(5) 0.031(5) 0.072(6)
F11 0.111(7) 0.155(7) 0.059(5) 0.020(5) 0.041(5) -0.003(6)
F12 0.108(6) 0.103(6) 0.046(3) -0.005(4) -0.002(4) 0.002(4)
C36' 0.102(5) 0.123(5) 0.039(4) 0.018(4) 0.010(4) 0.009(4)
F10' 0.139(7) 0.161(7) 0.069(5) -0.034(5) 0.023(5) -0.005(6)
F11' 0.108(5) 0.166(7) 0.059(4) 0.011(4) 0.034(3) 0.036(5)
F12' 0.133(8) 0.158(7) 0.049(4) 0.043(5) 0.021(5) 0.013(5)
C34 0.050(2) 0.057(2) 0.0334(17) 0.0064(15) 0.0004(14) 0.0062(17)
C35 0.100(3) 0.048(3) 0.085(3) 0.021(2) -0.015(3) 0.008(2)
F7 0.151(8) 0.061(5) 0.081(4) 0.016(3) 0.010(4) 0.032(5)
F8 0.142(6) 0.042(3) 0.111(5) 0.034(3) 0.011(5) -0.002(4)
F9 0.085(4) 0.056(4) 0.223(9) -0.003(6) -0.042(6) 0.017(3)
F7' 0.173(9) 0.098(6) 0.112(5) 0.062(4) 0.003(5) 0.062(6)
F8' 0.138(7) 0.049(5) 0.171(8) -0.011(6) -0.006(7) -0.014(4)
F9' 0.110(5) 0.049(3) 0.120(6) 0.020(4) 0.011(4) 0.034(3)
C37 0.0425(18) 0.0446(19) 0.0370(17) 0.0036(14) -0.0053(14) 0.0029(15)
C38 0.0474(19) 0.0441(19) 0.0342(17) 0.0059(14) -0.0098(14) 0.0069(15)
C39 0.055(2) 0.077(3) 0.045(2) 0.016(2) 0.0011(17) 0.012(2)
C40 0.072(3) 0.086(3) 0.055(3) 0.034(2) 0.003(2) 0.015(3)
C41 0.086(3) 0.060(3) 0.066(3) 0.022(2) -0.011(2) 0.019(2)
C42 0.067(3) 0.063(3) 0.057(3) 0.000(2) -0.002(2) 0.027(2)
C43 0.063(2) 0.047(2) 0.0349(18) -0.0004(15) -0.0018(16) 0.0086(17)
C44 0.076(3) 0.141(5) 0.069(3) 0.036(3) 0.026(3) 0.037(3)
C45 0.076(3) 0.098(4) 0.040(2) 0.008(2) 0.012(2) 0.016(3)

loop_
_atom_type_symbol
_atom_type_description
_atom_type_scat_dispersion_real
_atom_type_scat_dispersion_imag
_atom_type_scat_source
C C 0.0033 0.0016 'International Tables Vol C Tables 4.2.6.8 and 6.1.1.4'
H H 0.0000 0.0000 'International Tables Vol C Tables 4.2.6.8 and 6.1.1.4'
Au Au -2.0133 8.8022 'International Tables Vol C Tables 4.2.6.8 and 6.1.1.4'
B B 0.0013 0.0007 'International Tables Vol C Tables 4.2.6.8 and 6.1.1.4'
F F 0.0171 0.0103 'International Tables Vol C Tables 4.2.6.8 and 6.1.1.4'
P P 0.1023 0.0942 'International Tables Vol C Tables 4.2.6.8 and 6.1.1.4'
N N 0.0061 0.0033 'International Tables Vol C Tables 4.2.6.8 and 6.1.1.4'

loop_
_geom_angle_atom_site_label_1
_geom_angle_atom_site_label_2
_geom_angle_atom_site_label_3
_geom_angle
_geom_angle_site_symmetry_1
_geom_angle_site_symmetry_3
_geom_angle_publ_flag
C37 Au1 C1 177.09(13) . . ?
C9 P1 C2 97.24(14) . . ?
C9 P1 C18 110.70(15) . . ?
C2 P1 C18 115.67(14) . . ?
C9 P1 C15 110.21(17) . . ?
C2 P1 C15 111.88(16) . . ?
C18 P1 C15 110.42(19) . . ?
C37 N1 C38 177.1(4) . . ?
C10 B1 C29 108.7(2) . . ?
C10 B1 C21 110.5(2) . . ?
C29 B1 C21 111.2(3) . . ?
C10 B1 C2 104.2(2) . . ?
C29 B1 C2 111.3(2) . . ?
C21 B1 C2 110.9(2) . . ?
C2 C1 C3 124.1(3) . . ?
C2 C1 Au1 122.2(2) . . ?
C3 C1 Au1 113.6(2) . . ?
C1 C2 B1 129.1(3) . . ?
C1 C2 P1 122.9(2) . . ?
B1 C2 P1 107.56(19) . . ?
C4 C3 C8 118.0(3) . . ?
C4 C3 C1 120.7(3) . . ?
C8 C3 C1 121.2(3) . . ?
C3 C4 C5 120.2(4) . . ?
C3 C4 H4 119.9 . . ?
C5 C4 H4 119.9 . . ?
C6 C5 C4 120.4(5) . . ?
C6 C5 H5 119.8 . . ?
C4 C5 H5 119.8 . . ?
C7 C6 C5 119.4(4) . . ?
C7 C6 H6 120.3 . . ?
C5 C6 H6 120.3 . . ?
C6 C7 C8 121.4(5) . . ?
C6 C7 H7 119.3 . . ?
C8 C7 H7 119.3 . . ?
C7 C8 C3 120.6(4) . . ?
C7 C8 H8 119.7 . . ?
C3 C8 H8 119.7 . . ?
C10 C9 C14 121.9(3) . . ?
C10 C9 P1 110.7(2) . . ?
C14 C9 P1 127.2(3) . . ?
C11 C10 C9 116.9(3) . . ?
C11 C10 B1 125.7(3) . . ?
C9 C10 B1 117.3(3) . . ?
C12 C11 C10 121.3(4) . . ?
C12 C11 H11 119.3 . . ?
C10 C11 H11 119.3 . . ?
C13 C12 C11 120.5(3) . . ?
C13 C12 H12 119.8 . . ?
C11 C12 H12 119.8 . . ?
C14 C13 C12 120.4(3) . . ?
C14 C13 H13 119.8 . . ?
C12 C13 H13 119.8 . . ?
C13 C14 C9 118.9(4) . . ?
C13 C14 H14 120.5 . . ?
C9 C14 H14 120.5 . . ?
C16 C15 C17 111.7(4) . . ?
C16 C15 P1 108.5(3) . . ?
C17 C15 P1 115.2(3) . . ?
C16 C15 H15 107.0 . . ?
C17 C15 H15 107.0 . . ?
P1 C15 H15 107.0 . . ?
C15 C16 H16A 109.5 . . ?
C15 C16 H16B 109.5 . . ?
H16A C16 H16B 109.5 . . ?
C15 C16 H16C 109.5 . . ?
H16A C16 H16C 109.5 . . ?
H16B C16 H16C 109.5 . . ?
C15 C17 H17A 109.5 . . ?
C15 C17 H17B 109.5 . . ?
H17A C17 H17B 109.5 . . ?
C15 C17 H17C 109.5 . . ?
H17A C17 H17C 109.5 . . ?
H17B C17 H17C 109.5 . . ?
C20 C18 C19 109.8(3) . . ?
C20 C18 P1 110.2(2) . . ?
C19 C18 P1 113.5(3) . . ?
C20 C18 H18 107.7 . . ?
C19 C18 H18 107.7 . . ?
P1 C18 H18 107.7 . . ?
C18 C19 H19A 109.5 . . ?
C18 C19 H19B 109.5 . . ?
H19A C19 H19B 109.5 . . ?
C18 C19 H19C 109.5 . . ?
H19A C19 H19C 109.5 . . ?
H19B C19 H19C 109.5 . . ?
C18 C20 H20A 109.5 . . ?
C18 C20 H20B 109.5 . . ?
H20A C20 H20B 109.5 . . ?
C18 C20 H20C 109.5 . . ?
H20A C20 H20C 109.5 . . ?
H20B C20 H20C 109.5 . . ?
C26 C21 C22 116.0(3) . . ?
C26 C21 B1 121.7(3) . . ?
C22 C21 B1 122.4(3) . . ?
C23 C22 C21 122.0(3) . . ?
C23 C22 H22 119.0 . . ?
C21 C22 H22 119.0 . . ?
C24 C23 C22 120.8(3) . . ?
C24 C23 C27 118.9(3) . . ?
C22 C23 C27 120.3(4) . . ?
C23 C24 C25 118.6(3) . . ?
C23 C24 H24 120.7 . . ?
C25 C24 H24 120.7 . . ?
C24 C25 C26 120.1(3) . . ?
C24 C25 C28 120.9(3) . . ?
C26 C25 C28 119.0(3) . . ?
C25 C26 C21 122.6(3) . . ?
C25 C26 H26 118.7 . . ?
C21 C26 H26 118.7 . . ?
F1 C27 F2 107.5(3) . . ?
F1 C27 F3 107.1(4) . . ?
F2 C27 F3 103.2(4) . . ?
F1 C27 C23 113.4(3) . . ?
F2 C27 C23 111.1(4) . . ?
F3 C27 C23 113.9(3) . . ?
F6' C28 F4' 113.9(9) . . ?
F5 C28 F6 106.6(9) . . ?
F5 C28 F4 110.9(6) . . ?
F6 C28 F4 100.9(6) . . ?
F6' C28 F5' 101.2(11) . . ?
F4' C28 F5' 98.8(8) . . ?
F5 C28 C25 115.6(7) . . ?
F6' C28 C25 117.7(10) . . ?
F4' C28 C25 113.3(6) . . ?
F6 C28 C25 110.2(7) . . ?
F4 C28 C25 111.5(5) . . ?
F5' C28 C25 109.2(7) . . ?
C30 C29 C34 116.1(3) . . ?
C30 C29 B1 125.9(3) . . ?
C34 C29 B1 118.0(3) . . ?
C29 C30 C31 122.1(3) . . ?
C29 C30 H30 118.9 . . ?
C31 C30 H30 118.9 . . ?
C32 C31 C30 120.3(4) . . ?
C32 C31 C35 120.2(4) . . ?
C30 C31 C35 119.5(4) . . ?
C33 C32 C31 118.6(3) . . ?
C33 C32 H32 120.7 . . ?
C31 C32 H32 120.7 . . ?
C32 C33 C34 120.9(4) . . ?
C32 C33 C36' 118.8(7) . . ?
C34 C33 C36' 120.1(7) . . ?
C32 C33 C36 122.3(8) . . ?
C34 C33 C36 116.4(8) . . ?
F10 C36 F11 106.8(12) . . ?
F10 C36 F12 104.7(12) . . ?
F11 C36 F12 104.1(15) . . ?
F10 C36 C33 116.0(12) . . ?
F11 C36 C33 111.9(14) . . ?
F12 C36 C33 112.3(11) . . ?
F10' C36' F11' 108.4(11) . . ?
F10' C36' F12' 107.7(14) . . ?
F11' C36' F12' 107.0(11) . . ?
F10' C36' C33 110.5(10) . . ?
F11' C36' C33 112.8(10) . . ?
F12' C36' C33 110.2(11) . . ?
C33 C34 C29 121.9(4) . . ?
C33 C34 H34 119.0 . . ?
C29 C34 H34 119.0 . . ?
F7' C35 F8' 113.6(9) . . ?
F9 C35 F7 111.6(9) . . ?
F9 C35 F8 105.9(7) . . ?
F7 C35 F8 101.7(6) . . ?
F7' C35 F9' 99.0(7) . . ?
F8' C35 F9' 98.7(8) . . ?
F9 C35 C31 113.1(6) . . ?
F7' C35 C31 116.8(6) . . ?
F8' C35 C31 114.4(8) . . ?
F7 C35 C31 113.8(6) . . ?
F8 C35 C31 109.8(6) . . ?
F9' C35 C31 111.6(5) . . ?
N1 C37 Au1 178.1(3) . . ?
C43 C38 C39 123.9(3) . . ?
C43 C38 N1 117.5(3) . . ?
C39 C38 N1 118.6(3) . . ?
C40 C39 C38 116.9(4) . . ?
C40 C39 C44 121.3(4) . . ?
C38 C39 C44 121.8(4) . . ?
C41 C40 C39 121.1(4) . . ?
C41 C40 H40 119.5 . . ?
C39 C40 H40 119.5 . . ?
C40 C41 C42 121.2(4) . . ?
C40 C41 H41 119.4 . . ?
C42 C41 H41 119.4 . . ?
C41 C42 C43 120.7(4) . . ?
C41 C42 H42 119.6 . . ?
C43 C42 H42 119.6 . . ?
C38 C43 C42 116.2(3) . . ?
C38 C43 C45 121.4(3) . . ?
C42 C43 C45 122.4(4) . . ?
C39 C44 H44A 109.5 . . ?
C39 C44 H44B 109.5 . . ?
H44A C44 H44B 109.5 . . ?
C39 C44 H44C 109.5 . . ?
H44A C44 H44C 109.5 . . ?
H44B C44 H44C 109.5 . . ?
C43 C45 H45A 109.5 . . ?
C43 C45 H45B 109.5 . . ?
H45A C45 H45B 109.5 . . ?
C43 C45 H45C 109.5 . . ?
H45A C45 H45C 109.5 . . ?
H45B C45 H45C 109.5 . . ?

loop_
_geom_bond_atom_site_label_1
_geom_bond_atom_site_label_2
_geom_bond_distance
_geom_bond_site_symmetry_2
_geom_bond_publ_flag
Au1 C37 1.990(3) . ?
Au1 C1 2.043(3) . ?
P1 C9 1.798(3) . ?
P1 C2 1.814(3) . ?
P1 C18 1.840(3) . ?
P1 C15 1.840(4) . ?
N1 C37 1.144(4) . ?
N1 C38 1.408(4) . ?
B1 C10 1.622(4) . ?
B1 C29 1.633(5) . ?
B1 C21 1.645(4) . ?
B1 C2 1.648(5) . ?
C1 C2 1.357(4) . ?
C1 C3 1.497(4) . ?
C3 C4 1.395(5) . ?
C3 C8 1.401(5) . ?
C4 C5 1.403(6) . ?
C4 H4 0.9500 . ?
C5 C6 1.383(7) . ?
C5 H5 0.9500 . ?
C6 C7 1.359(8) . ?
C6 H6 0.9500 . ?
C7 C8 1.382(6) . ?
C7 H7 0.9500 . ?
C8 H8 0.9500 . ?
C9 C10 1.403(5) . ?
C9 C14 1.406(4) . ?
C10 C11 1.399(5) . ?
C11 C12 1.386(5) . ?
C11 H11 0.9500 . ?
C12 C13 1.383(6) . ?
C12 H12 0.9500 . ?
C13 C14 1.377(5) . ?
C13 H13 0.9500 . ?
C14 H14 0.9500 . ?
C15 C16 1.529(6) . ?
C15 C17 1.532(6) . ?
C15 H15 1.0000 . ?
C16 H16A 0.9800 . ?
C16 H16B 0.9800 . ?
C16 H16C 0.9800 . ?
C17 H17A 0.9800 . ?
C17 H17B 0.9800 . ?
C17 H17C 0.9800 . ?
C18 C20 1.529(5) . ?
C18 C19 1.541(5) . ?
C18 H18 1.0000 . ?
C19 H19A 0.9800 . ?
C19 H19B 0.9800 . ?
C19 H19C 0.9800 . ?
C20 H20A 0.9800 . ?
C20 H20B 0.9800 . ?
C20 H20C 0.9800 . ?
C21 C26 1.390(4) . ?
C21 C22 1.404(4) . ?
C22 C23 1.385(5) . ?
C22 H22 0.9500 . ?
C23 C24 1.380(5) . ?
C23 C27 1.508(5) . ?
C24 C25 1.388(5) . ?
C24 H24 0.9500 . ?
C25 C26 1.389(4) . ?
C25 C28 1.487(6) . ?
C26 H26 0.9500 . ?
C27 F1 1.299(5) . ?
C27 F2 1.330(5) . ?
C27 F3 1.336(5) . ?
C28 F5 1.284(8) . ?
C28 F6' 1.298(12) . ?
C28 F4' 1.340(9) . ?
C28 F6 1.348(8) . ?
C28 F4 1.372(7) . ?
C28 F5' 1.379(11) . ?
C29 C30 1.386(5) . ?
C29 C34 1.399(5) . ?
C30 C31 1.402(5) . ?
C30 H30 0.9500 . ?
C31 C32 1.377(6) . ?
C31 C35 1.483(6) . ?
C32 C33 1.376(6) . ?
C32 H32 0.9500 . ?
C33 C34 1.388(5) . ?
C33 C36' 1.507(10) . ?
C33 C36 1.517(12) . ?
C36 F10 1.327(16) . ?
C36 F11 1.331(17) . ?
C36 F12 1.354(15) . ?
C36' F10' 1.314(15) . ?
C36' F11' 1.320(15) . ?
C36' F12' 1.352(14) . ?
C34 H34 0.9500 . ?
C35 F9 1.260(8) . ?
C35 F7' 1.296(8) . ?
C35 F8' 1.300(12) . ?
C35 F7 1.309(10) . ?
C35 F8 1.383(8) . ?
C35 F9' 1.405(9) . ?
C38 C43 1.389(5) . ?
C38 C39 1.394(5) . ?
C39 C40 1.382(6) . ?
C39 C44 1.499(6) . ?
C40 C41 1.364(6) . ?
C40 H40 0.9500 . ?
C41 C42 1.371(6) . ?
C41 H41 0.9500 . ?
C42 C43 1.403(5) . ?
C42 H42 0.9500 . ?
C43 C45 1.499(5) . ?
C44 H44A 0.9800 . ?
C44 H44B 0.9800 . ?
C44 H44C 0.9800 . ?
C45 H45A 0.9800 . ?
C45 H45B 0.9800 . ?
C45 H45C 0.9800 . ?
